data_7201599
loop_
_publ_author_name
'Kelly, Niamh R.'
'Goetz, Sandrine'
'Batten, Stuart R.'
'Kruger, Paul E.'

_publ_section_title
;
 Coordination behaviour and network formation with
 4,4&#x2032;,6,6&#x2032;-tetracarboxy-2,2&#x2032;-bipyridine and
 4,4&#x2032;-dicarboxy-2,2&#x2032;-bipyridine ligands with rare and
 alkaline earth metals
;
_journal_issue 1
_journal_name_full CrystEngComm
_journal_page_first 68
_journal_paper_doi 10.1039/b711469a
_journal_volume 10
_journal_year 2008
_chemical_formula_sum 'C14 H8 Ba2 N2 O10'
_chemical_formula_weight 638.90
_chemical_name_common 3
_chemical_name_systematic
;
?
;
_space_group_IT_number 15
_symmetry_cell_setting monoclinic
_symmetry_space_group_name_Hall '-C 2yc'
_symmetry_space_group_name_H-M 'C 1 2/c 1'
_atom_sites_solution_hydrogens geom
_atom_sites_solution_primary direct
_atom_sites_solution_secondary difmap
_audit_creation_method SHELXL-97
_cell_angle_alpha 90.00
_cell_angle_beta 117.0920(10)
_cell_angle_gamma 90.00
_cell_formula_units_Z 8
_cell_length_a 27.5898(11)
_cell_length_b 9.7108(4)
_cell_length_c 13.2117(5)
_cell_measurement_temperature 153(2)
_cell_volume 3151.3(2)
_computing_cell_refinement 'Bruker SMART'
_computing_data_collection 'Bruker SMART'
_computing_data_reduction 'Bruker SAINT'
_computing_molecular_graphics 'Bruker SHELXTL'
_computing_publication_material 'Bruker SHELXTL'
_computing_structure_refinement 'SHELXTL version 5.1 (Sheldrick, 1998)'
_computing_structure_solution 'SHELXTL version 5.1 (Sheldrick, 1998)'
_diffrn_ambient_temperature 153(2)
_diffrn_measured_fraction_theta_full 0.978
_diffrn_measured_fraction_theta_max 0.978
_diffrn_measurement_device_type 'Bruker SMART APEX CCD'
_diffrn_measurement_method 'omega scans'
_diffrn_radiation_monochromator graphite
_diffrn_radiation_source 'fine-focus sealed tube'
_diffrn_radiation_type MoK\a
_diffrn_radiation_wavelength 0.71073
_diffrn_reflns_av_R_equivalents 0.0255
_diffrn_reflns_av_sigmaI/netI 0.0235
_diffrn_reflns_limit_h_max 38
_diffrn_reflns_limit_h_min -38
_diffrn_reflns_limit_k_max 13
_diffrn_reflns_limit_k_min -13
_diffrn_reflns_limit_l_max 18
_diffrn_reflns_limit_l_min -18
_diffrn_reflns_number 16970
_diffrn_reflns_theta_full 29.98
_diffrn_reflns_theta_max 29.98
_diffrn_reflns_theta_min 1.66
_exptl_absorpt_coefficient_mu 5.034
_exptl_absorpt_correction_T_max 1.000
_exptl_absorpt_correction_T_min 0.7531
_exptl_absorpt_correction_type empirical
_exptl_absorpt_process_details SADABS
_exptl_crystal_colour colourless
_exptl_crystal_density_diffrn 2.693
_exptl_crystal_density_method 'not measured'
_exptl_crystal_description plate
_exptl_crystal_F_000 2384
_exptl_crystal_size_max 0.19
_exptl_crystal_size_mid 0.08
_exptl_crystal_size_min 0.04
_refine_diff_density_max 1.097
_refine_diff_density_min -0.574
_refine_diff_density_rms 0.146
_refine_ls_extinction_method none
_refine_ls_goodness_of_fit_ref 1.058
_refine_ls_hydrogen_treatment mixed
_refine_ls_matrix_type full
_refine_ls_number_parameters 265
_refine_ls_number_reflns 4491
_refine_ls_number_restraints 11
_refine_ls_restrained_S_all 1.057
_refine_ls_R_factor_all 0.0255
_refine_ls_R_factor_gt 0.0227
_refine_ls_shift/su_max 0.001
_refine_ls_shift/su_mean 0.000
_refine_ls_structure_factor_coef Fsqd
_refine_ls_weighting_details 'calc w=1/[\s^2^(Fo^2^)+(0.0307P)^2^+7.3900P] where P=(Fo^2^+2Fc^2^)/3'
_refine_ls_weighting_scheme calc
_refine_ls_wR_factor_gt 0.0547
_refine_ls_wR_factor_ref 0.0558
_reflns_number_gt 4201
_reflns_number_total 4491
_reflns_threshold_expression >2sigma(I)
_cod_data_source_file b711469a.txt
_cod_data_source_block 5
_cod_depositor_comments
;
The following automatic conversions were performed:
'_symmetry_cell_setting' value 'Monoclinic' changed to 'monoclinic'
according to '/home/saulius/struct/CIF-dictionaries/cif_core.dic'
dictionary named 'cif_core.dic' version 2.4.1 from 2010-06-29.

Automatic conversion script
Id: cif_fix_enum 1527 2010-12-29 10:47:43Z saulius 
;
_cod_original_sg_symbol_H-M C2/c
_cod_database_code 7201599

loop_
_symmetry_equiv_pos_as_xyz
'x, y, z'
'-x, y, -z+1/2'
'x+1/2, y+1/2, z'
'-x+1/2, y+1/2, -z+1/2'
'-x, -y, -z'
'x, -y, z-1/2'
'-x+1/2, -y+1/2, -z'
'x+1/2, -y+1/2, z-1/2'

loop_
_atom_site_label
_atom_site_type_symbol
_atom_site_fract_x
_atom_site_fract_y
_atom_site_fract_z
_atom_site_U_iso_or_equiv
_atom_site_adp_type
_atom_site_occupancy
_atom_site_symmetry_multiplicity
_atom_site_calc_flag
_atom_site_refinement_flags
_atom_site_disorder_assembly
_atom_site_disorder_group
Ba1 Ba 0.332487(6) 0.366689(15) 0.082614(12) 0.01053(5) Uani 1 1 d . . .
Ba2 Ba 0.477754(6) 0.309107(15) 0.387123(12) 0.00959(5) Uani 1 1 d . . .
N1 N 0.26955(9) 0.5937(2) 0.12346(18) 0.0113(4) Uani 1 1 d . . .
C1 C 0.22116(10) 0.5611(3) 0.1185(2) 0.0120(5) Uani 1 1 d . . .
C2 C 0.18698(10) 0.6568(3) 0.1323(2) 0.0131(5) Uani 1 1 d . . .
H2A H 0.1543 0.6285 0.1335 0.016 Uiso 1 1 calc R . .
C3 C 0.20199(10) 0.7948(3) 0.1442(2) 0.0118(5) Uani 1 1 d . . .
C4 C 0.25165(10) 0.8296(3) 0.1483(2) 0.0118(5) Uani 1 1 d . . .
H4A H 0.2627 0.9233 0.1556 0.014 Uiso 1 1 calc R . .
C5 C 0.28524(10) 0.7263(3) 0.1417(2) 0.0099(4) Uani 1 1 d . . .
C6 C 0.33922(10) 0.7597(3) 0.1475(2) 0.0091(4) Uani 1 1 d . . .
C7 C 0.35810(10) 0.8946(3) 0.1590(2) 0.0110(4) Uani 1 1 d . . .
H7A H 0.3381 0.9675 0.1704 0.013 Uiso 1 1 calc R . .
C8 C 0.40636(10) 0.9221(3) 0.1537(2) 0.0098(4) Uani 1 1 d . . .
C9 C 0.43535(10) 0.8123(2) 0.1410(2) 0.0100(4) Uani 1 1 d . . .
H9A H 0.4682 0.8273 0.1358 0.012 Uiso 1 1 calc R . .
C10 C 0.41526(10) 0.6801(2) 0.1359(2) 0.0097(4) Uani 1 1 d . . .
N2 N 0.36803(9) 0.6526(2) 0.13799(18) 0.0105(4) Uani 1 1 d . . .
C11 C 0.44664(10) 0.5575(3) 0.1258(2) 0.0107(4) Uani 1 1 d . . .
O1 O 0.44105(7) 0.44305(18) 0.16547(16) 0.0120(3) Uani 1 1 d . . .
O2 O 0.47658(8) 0.57699(19) 0.07864(17) 0.0144(4) Uani 1 1 d . . .
C12 C 0.42569(10) 1.0698(3) 0.1593(2) 0.0109(4) Uani 1 1 d . . .
O3 O 0.46124(8) 1.0918(2) 0.12667(17) 0.0159(4) Uani 1 1 d . . .
O4 O 0.40473(8) 1.15839(19) 0.19680(17) 0.0142(4) Uani 1 1 d . . .
C13 C 0.16299(10) 0.9063(3) 0.1433(2) 0.0123(5) Uani 1 1 d . . .
O5 O 0.16509(8) 1.0189(2) 0.10054(17) 0.0170(4) Uani 1 1 d . . .
O6 O 0.13093(8) 0.8753(2) 0.18389(16) 0.0147(4) Uani 1 1 d . . .
C14 C 0.20219(11) 0.4131(3) 0.0872(2) 0.0141(5) Uani 1 1 d . . .
O7 O 0.15694(9) 0.3821(2) 0.0799(2) 0.0247(5) Uani 1 1 d . . .
O8 O 0.23246(9) 0.3332(2) 0.0663(2) 0.0227(4) Uani 1 1 d . . .
O1W O 0.44419(9) 0.0579(2) 0.43395(18) 0.0207(4) Uani 1 1 d D . .
H1W1 H 0.4555(14) 0.019(4) 0.4971(18) 0.025 Uiso 1 1 d D . .
H2W1 H 0.4260(13) 0.001(3) 0.384(2) 0.025 Uiso 1 1 d D . .
O2W O 0.57780(9) 0.2916(2) 0.57757(19) 0.0222(4) Uani 1 1 d D . .
H1W2 H 0.5988(12) 0.231(3) 0.572(3) 0.027 Uiso 1 1 d D . .
H2W2 H 0.5967(13) 0.364(2) 0.606(3) 0.027 Uiso 1 1 d D . .

loop_
_atom_site_aniso_label
_atom_site_aniso_U_11
_atom_site_aniso_U_22
_atom_site_aniso_U_33
_atom_site_aniso_U_23
_atom_site_aniso_U_13
_atom_site_aniso_U_12
Ba1 0.01008(8) 0.00902(8) 0.01195(8) -0.00016(5) 0.00454(6) -0.00146(5)
Ba2 0.00887(8) 0.00864(8) 0.01216(8) -0.00044(5) 0.00556(6) 0.00004(5)
N1 0.0100(10) 0.0112(10) 0.0127(10) -0.0007(8) 0.0052(8) -0.0024(8)
C1 0.0099(11) 0.0127(11) 0.0120(11) 0.0011(9) 0.0037(9) -0.0020(9)
C2 0.0080(11) 0.0173(12) 0.0157(12) 0.0033(10) 0.0068(10) 0.0000(9)
C3 0.0082(11) 0.0183(12) 0.0102(11) 0.0018(9) 0.0053(9) 0.0007(9)
C4 0.0117(11) 0.0113(11) 0.0142(12) 0.0005(9) 0.0075(10) -0.0007(9)
C5 0.0088(10) 0.0112(11) 0.0099(10) 0.0001(8) 0.0044(9) -0.0009(9)
C6 0.0075(10) 0.0096(11) 0.0101(10) -0.0006(8) 0.0037(8) -0.0002(8)
C7 0.0108(11) 0.0094(11) 0.0131(11) -0.0013(9) 0.0057(9) 0.0004(9)
C8 0.0098(11) 0.0088(11) 0.0101(10) -0.0003(8) 0.0039(9) 0.0004(8)
C9 0.0082(11) 0.0097(11) 0.0114(11) -0.0012(8) 0.0037(9) -0.0015(8)
C10 0.0094(11) 0.0097(11) 0.0104(11) -0.0013(8) 0.0047(9) 0.0009(8)
N2 0.0105(10) 0.0092(9) 0.0117(10) -0.0005(7) 0.0050(8) -0.0009(8)
C11 0.0095(11) 0.0093(11) 0.0121(11) -0.0003(9) 0.0038(9) -0.0001(8)
O1 0.0118(9) 0.0089(8) 0.0161(9) 0.0016(7) 0.0070(7) 0.0002(6)
O2 0.0167(9) 0.0111(9) 0.0206(9) 0.0014(7) 0.0129(8) 0.0020(7)
C12 0.0098(11) 0.0090(11) 0.0109(11) 0.0010(8) 0.0022(9) -0.0015(8)
O3 0.0152(9) 0.0123(9) 0.0229(10) -0.0003(7) 0.0111(8) -0.0030(7)
O4 0.0165(9) 0.0092(8) 0.0172(9) -0.0024(7) 0.0078(8) -0.0006(7)
C13 0.0093(11) 0.0158(12) 0.0101(11) 0.0007(9) 0.0030(9) 0.0011(9)
O5 0.0193(10) 0.0151(9) 0.0186(9) 0.0050(7) 0.0103(8) 0.0045(7)
O6 0.0109(9) 0.0195(10) 0.0163(9) -0.0013(7) 0.0083(7) -0.0007(7)
C14 0.0141(12) 0.0132(12) 0.0117(11) -0.0002(9) 0.0028(9) -0.0045(9)
O7 0.0127(10) 0.0200(11) 0.0391(13) 0.0055(9) 0.0097(9) -0.0048(8)
O8 0.0239(11) 0.0167(9) 0.0318(12) -0.0110(9) 0.0163(10) -0.0083(8)
O1W 0.0219(11) 0.0216(11) 0.0189(10) 0.0034(8) 0.0094(9) -0.0021(8)
O2W 0.0149(10) 0.0233(11) 0.0239(11) -0.0057(9) 0.0050(9) 0.0035(8)

loop_
_atom_type_symbol
_atom_type_description
_atom_type_scat_dispersion_real
_atom_type_scat_dispersion_imag
_atom_type_scat_source
C C 0.0033 0.0016 'International Tables Vol C Tables 4.2.6.8 and 6.1.1.4'
H H 0.0000 0.0000 'International Tables Vol C Tables 4.2.6.8 and 6.1.1.4'
O O 0.0106 0.0060 'International Tables Vol C Tables 4.2.6.8 and 6.1.1.4'
N N 0.0061 0.0033 'International Tables Vol C Tables 4.2.6.8 and 6.1.1.4'
Ba Ba -0.3244 2.2819 'International Tables Vol C Tables 4.2.6.8 and 6.1.1.4'

loop_
_geom_angle_atom_site_label_1
_geom_angle_atom_site_label_2
_geom_angle_atom_site_label_3
_geom_angle
_geom_angle_site_symmetry_1
_geom_angle_site_symmetry_3
_geom_angle_publ_flag
O8 Ba1 O5 115.02(7) . 7_565 ?
O8 Ba1 O4 114.53(7) . 1_545 ?
O5 Ba1 O4 119.15(6) 7_565 1_545 ?
O8 Ba1 O8 63.20(8) . 7 ?
O5 Ba1 O8 85.60(7) 7_565 7 ?
O4 Ba1 O8 86.96(6) 1_545 7 ?
O8 Ba1 O6 86.16(6) . 4_545 ?
O5 Ba1 O6 147.31(6) 7_565 4_545 ?
O4 Ba1 O6 66.90(6) 1_545 4_545 ?
O8 Ba1 O6 127.01(6) 7 4_545 ?
O8 Ba1 O1 161.11(6) . . ?
O5 Ba1 O1 77.32(6) 7_565 . ?
O4 Ba1 O1 66.40(5) 1_545 . ?
O8 Ba1 O1 134.45(6) 7 . ?
O6 Ba1 O1 76.89(5) 4_545 . ?
O8 Ba1 N2 110.48(6) . . ?
O5 Ba1 N2 71.96(6) 7_565 . ?
O4 Ba1 N2 118.89(6) 1_545 . ?
O8 Ba1 N2 151.61(7) 7 . ?
O6 Ba1 N2 77.45(6) 4_545 . ?
O1 Ba1 N2 57.99(6) . . ?
O8 Ba1 N1 56.40(6) . . ?
O5 Ba1 N1 96.42(6) 7_565 . ?
O4 Ba1 N1 140.65(6) 1_545 . ?
O8 Ba1 N1 113.77(6) 7 . ?
O6 Ba1 N1 74.07(6) 4_545 . ?
O1 Ba1 N1 109.93(6) . . ?
N2 Ba1 N1 54.10(6) . . ?
O8 Ba1 C14 83.08(7) . 7 ?
O5 Ba1 C14 81.37(6) 7_565 7 ?
O4 Ba1 C14 71.85(6) 1_545 7 ?
O8 Ba1 C14 20.79(6) 7 7 ?
O6 Ba1 C14 127.80(6) 4_545 7 ?
O1 Ba1 C14 113.89(6) . 7 ?
N2 Ba1 C14 153.17(6) . 7 ?
N1 Ba1 C14 134.32(6) . 7 ?
O8 Ba1 Ba2 123.64(5) . . ?
O5 Ba1 Ba2 120.62(4) 7_565 . ?
O4 Ba1 Ba2 41.10(4) 1_545 . ?
O8 Ba1 Ba2 127.64(5) 7 . ?
O6 Ba1 Ba2 40.46(4) 4_545 . ?
O1 Ba1 Ba2 43.64(4) . . ?
N2 Ba1 Ba2 79.80(4) . . ?
N1 Ba1 Ba2 107.53(4) . . ?
C14 Ba1 Ba2 112.66(5) 7 . ?
O8 Ba1 Ba1 32.09(4) . 7 ?
O5 Ba1 Ba1 101.48(4) 7_565 7 ?
O4 Ba1 Ba1 102.05(4) 1_545 7 ?
O8 Ba1 Ba1 31.11(5) 7 7 ?
O6 Ba1 Ba1 108.63(4) 4_545 7 ?
O1 Ba1 Ba1 164.69(4) . 7 ?
N2 Ba1 Ba1 136.56(4) . 7 ?
N1 Ba1 Ba1 85.38(4) . 7 ?
C14 Ba1 Ba1 51.23(5) 7 7 ?
Ba2 Ba1 Ba1 133.170(6) . 7 ?
O3 Ba2 O2W 68.09(6) 2_645 . ?
O3 Ba2 O2 128.79(6) 2_645 6_566 ?
O2W Ba2 O2 67.44(6) . 6_566 ?
O3 Ba2 O1W 67.55(6) 2_645 . ?
O2W Ba2 O1W 92.25(7) . . ?
O2 Ba2 O1W 90.19(6) 6_566 . ?
O3 Ba2 O6 138.78(6) 2_645 4_545 ?
O2W Ba2 O6 142.90(6) . 4_545 ?
O2 Ba2 O6 75.92(6) 6_566 4_545 ?
O1W Ba2 O6 81.97(6) . 4_545 ?
O3 Ba2 O4 75.69(6) 2_645 1_545 ?
O2W Ba2 O4 142.47(6) . 1_545 ?
O2 Ba2 O4 136.18(6) 6_566 1_545 ?
O1W Ba2 O4 64.30(6) . 1_545 ?
O6 Ba2 O4 66.11(6) 4_545 1_545 ?
O3 Ba2 O2 118.19(6) 2_645 2_655 ?
O2W Ba2 O2 74.00(6) . 2_655 ?
O2 Ba2 O2 71.20(6) 6_566 2_655 ?
O1W Ba2 O2 159.94(6) . 2_655 ?
O6 Ba2 O2 100.05(6) 4_545 2_655 ?
O4 Ba2 O2 134.86(6) 1_545 2_655 ?
O3 Ba2 O1 102.54(5) 2_645 . ?
O2W Ba2 O1 133.12(6) . . ?
O2 Ba2 O1 126.29(5) 6_566 . ?
O1W Ba2 O1 127.87(6) . . ?
O6 Ba2 O1 74.42(5) 4_545 . ?
O4 Ba2 O1 63.69(5) 1_545 . ?
O2 Ba2 O1 71.25(5) 2_655 . ?
O3 Ba2 O1 76.62(5) 2_645 2_655 ?
O2W Ba2 O1 71.91(6) . 2_655 ?
O2 Ba2 O1 111.49(5) 6_566 2_655 ?
O1W Ba2 O1 144.11(6) . 2_655 ?
O6 Ba2 O1 129.82(5) 4_545 2_655 ?
O4 Ba2 O1 109.41(5) 1_545 2_655 ?
O2 Ba2 O1 45.53(5) 2_655 2_655 ?
O1 Ba2 O1 61.34(6) . 2_655 ?
O3 Ba2 C11 97.99(6) 2_645 2_655 ?
O2W Ba2 C11 72.19(7) . 2_655 ?
O2 Ba2 C11 91.51(6) 6_566 2_655 ?
O1W Ba2 C11 162.27(6) . 2_655 ?
O6 Ba2 C11 115.54(6) 4_545 2_655 ?
O4 Ba2 C11 123.78(6) 1_545 2_655 ?
O2 Ba2 C11 22.56(6) 2_655 2_655 ?
O1 Ba2 C11 63.61(6) . 2_655 ?
O1 Ba2 C11 22.99(6) 2_655 2_655 ?
O3 Ba2 Ba1 112.40(4) 2_645 . ?
O2W Ba2 Ba1 173.94(5) . . ?
O2 Ba2 Ba1 114.54(4) 6_566 . ?
O1W Ba2 Ba1 93.46(5) . . ?
O6 Ba2 Ba1 40.41(4) 4_545 . ?
O4 Ba2 Ba1 40.13(4) 1_545 . ?
O2 Ba2 Ba1 100.97(4) 2_655 . ?
O1 Ba2 Ba1 40.90(3) . . ?
O1 Ba2 Ba1 102.19(4) 2_655 . ?
C11 Ba2 Ba1 101.85(4) 2_655 . ?
O3 Ba2 Ba2 61.93(4) 2_645 2_655 ?
O2W Ba2 Ba2 102.46(5) . 2_655 ?
O2 Ba2 Ba2 152.86(4) 6_566 2_655 ?
O1W Ba2 Ba2 115.95(5) . 2_655 ?
O6 Ba2 Ba2 113.06(4) 4_545 2_655 ?
O4 Ba2 Ba2 67.16(4) 1_545 2_655 ?
O2 Ba2 Ba2 81.87(4) 2_655 2_655 ?
O1 Ba2 Ba2 42.56(4) . 2_655 ?
O1 Ba2 Ba2 42.50(4) 2_655 2_655 ?
C11 Ba2 Ba2 61.39(4) 2_655 2_655 ?
Ba1 Ba2 Ba2 73.167(5) . 2_655 ?
C1 N1 C5 117.7(2) . . ?
C1 N1 Ba1 117.47(16) . . ?
C5 N1 Ba1 124.72(16) . . ?
N1 C1 C2 123.6(2) . . ?
N1 C1 C14 116.5(2) . . ?
C2 C1 C14 119.8(2) . . ?
C3 C2 C1 118.2(2) . . ?
C4 C3 C2 118.5(2) . . ?
C4 C3 C13 120.5(2) . . ?
C2 C3 C13 120.8(2) . . ?
C3 C4 C5 119.6(2) . . ?
N1 C5 C4 122.0(2) . . ?
N1 C5 C6 116.7(2) . . ?
C4 C5 C6 121.1(2) . . ?
N2 C6 C7 121.9(2) . . ?
N2 C6 C5 116.4(2) . . ?
C7 C6 C5 121.7(2) . . ?
C8 C7 C6 119.6(2) . . ?
C9 C8 C7 118.4(2) . . ?
C9 C8 C12 121.5(2) . . ?
C7 C8 C12 120.1(2) . . ?
C10 C9 C8 118.5(2) . . ?
N2 C10 C9 123.6(2) . . ?
N2 C10 C11 116.4(2) . . ?
C9 C10 C11 120.0(2) . . ?
C10 N2 C6 117.8(2) . . ?
C10 N2 Ba1 113.72(16) . . ?
C6 N2 Ba1 127.64(16) . . ?
O2 C11 O1 124.7(2) . . ?
O2 C11 C10 117.2(2) . . ?
O1 C11 C10 118.1(2) . . ?
O2 C11 Ba2 60.13(13) . 2_655 ?
O1 C11 Ba2 64.69(13) . 2_655 ?
C10 C11 Ba2 175.60(17) . 2_655 ?
C11 O1 Ba1 112.53(15) . . ?
C11 O1 Ba2 138.64(16) . . ?
Ba1 O1 Ba2 95.45(5) . . ?
C11 O1 Ba2 92.32(14) . 2_655 ?
Ba1 O1 Ba2 126.17(7) . 2_655 ?
Ba2 O1 Ba2 94.95(5) . 2_655 ?
C11 O2 Ba2 142.78(17) . 6_565 ?
C11 O2 Ba2 97.31(15) . 2_655 ?
Ba2 O2 Ba2 108.80(6) 6_565 2_655 ?
O3 C12 O4 126.1(2) . . ?
O3 C12 C8 117.1(2) . . ?
O4 C12 C8 116.8(2) . . ?
C12 O3 Ba2 138.47(17) . 2_665 ?
C12 O4 Ba1 129.37(16) . 1_565 ?
C12 O4 Ba2 115.94(16) . 1_565 ?
Ba1 O4 Ba2 98.77(6) 1_565 1_565 ?
O5 C13 O6 126.1(2) . . ?
O5 C13 C3 116.8(2) . . ?
O6 C13 C3 117.1(2) . . ?
C13 O5 Ba1 142.75(17) . 7_565 ?
C13 O6 Ba1 120.61(16) . 4 ?
C13 O6 Ba2 140.25(17) . 4 ?
Ba1 O6 Ba2 99.12(6) 4 4 ?
O7 C14 O8 125.2(3) . . ?
O7 C14 C1 117.3(2) . . ?
O8 C14 C1 117.5(2) . . ?
O7 C14 Ba1 77.47(16) . 7 ?
O8 C14 Ba1 51.22(14) . 7 ?
C1 C14 Ba1 154.20(17) . 7 ?
C14 O8 Ba1 131.87(18) . . ?
C14 O8 Ba1 107.99(17) . 7 ?
Ba1 O8 Ba1 116.80(8) . 7 ?

loop_
_geom_bond_atom_site_label_1
_geom_bond_atom_site_label_2
_geom_bond_distance
_geom_bond_site_symmetry_2
_geom_bond_publ_flag
Ba1 O8 2.688(2) . ?
Ba1 O5 2.6908(19) 7_565 ?
Ba1 O4 2.7570(19) 1_545 ?
Ba1 O8 2.764(2) 7 ?
Ba1 O6 2.7760(19) 4_545 ?
Ba1 O1 2.7809(18) . ?
Ba1 N2 2.924(2) . ?
Ba1 N1 3.003(2) . ?
Ba1 C14 3.373(3) 7 ?
Ba1 Ba2 4.2278(2) . ?
Ba1 Ba1 4.6442(3) 7 ?
Ba2 O3 2.7563(19) 2_645 ?
Ba2 O2W 2.766(2) . ?
Ba2 O2 2.7751(19) 6_566 ?
Ba2 O1W 2.777(2) . ?
Ba2 O6 2.7788(19) 4_545 ?
Ba2 O4 2.8124(19) 1_545 ?
Ba2 O2 2.8355(19) 2_655 ?
Ba2 O1 2.9312(18) . ?
Ba2 O1 2.9344(18) 2_655 ?
Ba2 C11 3.243(2) 2_655 ?
Ba2 Ba2 4.3227(3) 2_655 ?
N1 C1 1.345(3) . ?
N1 C5 1.345(3) . ?
C1 C2 1.394(4) . ?
C1 C14 1.521(4) . ?
C2 C3 1.390(4) . ?
C3 C4 1.388(3) . ?
C3 C13 1.523(4) . ?
C4 C5 1.395(3) . ?
C5 C6 1.492(3) . ?
C6 N2 1.350(3) . ?
C6 C7 1.392(3) . ?
C7 C8 1.391(3) . ?
C8 C9 1.388(3) . ?
C8 C12 1.520(3) . ?
C9 C10 1.387(3) . ?
C10 N2 1.343(3) . ?
C10 C11 1.514(3) . ?
C11 O2 1.254(3) . ?
C11 O1 1.268(3) . ?
C11 Ba2 3.243(2) 2_655 ?
O1 Ba2 2.9344(18) 2_655 ?
O2 Ba2 2.7751(19) 6_565 ?
O2 Ba2 2.8355(19) 2_655 ?
C12 O3 1.257(3) . ?
C12 O4 1.257(3) . ?
O3 Ba2 2.7563(19) 2_665 ?
O4 Ba1 2.7570(19) 1_565 ?
O4 Ba2 2.8124(19) 1_565 ?
C13 O5 1.244(3) . ?
C13 O6 1.262(3) . ?
O5 Ba1 2.6908(19) 7_565 ?
O6 Ba1 2.7760(19) 4 ?
O6 Ba2 2.7788(19) 4 ?
C14 O7 1.245(3) . ?
C14 O8 1.259(3) . ?
C14 Ba1 3.373(3) 7 ?
O8 Ba1 2.764(2) 7 ?

loop_
_geom_hbond_atom_site_label_D
_geom_hbond_atom_site_label_H
_geom_hbond_atom_site_label_A
_geom_hbond_distance_DH
_geom_hbond_distance_HA
_geom_hbond_distance_DA
_geom_hbond_angle_DHA
_geom_hbond_site_symmetry_A
O1W H1W1 O3 0.838(13) 1.964(17) 2.780(3) 164(4) 6_566
O2W H1W2 O7 0.851(13) 1.908(16) 2.748(3) 169(3) 8_556
O2W H2W2 O5 0.852(13) 2.24(3) 2.934(3) 139(3) 8_566

loop_
_geom_torsion_atom_site_label_1
_geom_torsion_atom_site_label_2
_geom_torsion_atom_site_label_3
_geom_torsion_atom_site_label_4
_geom_torsion
_geom_torsion_site_symmetry_1
_geom_torsion_site_symmetry_2
_geom_torsion_site_symmetry_3
_geom_torsion_site_symmetry_4
_geom_torsion_publ_flag
O8 Ba1 Ba2 O3 115.11(7) . . . 2_645 ?
O5 Ba1 Ba2 O3 -75.17(7) 7_565 . . 2_645 ?
O4 Ba1 Ba2 O3 25.35(8) 1_545 . . 2_645 ?
O8 Ba1 Ba2 O3 34.94(7) 7 . . 2_645 ?
O6 Ba1 Ba2 O3 140.43(8) 4_545 . . 2_645 ?
O1 Ba1 Ba2 O3 -83.27(7) . . . 2_645 ?
N2 Ba1 Ba2 O3 -137.00(6) . . . 2_645 ?
N1 Ba1 Ba2 O3 175.97(6) . . . 2_645 ?
C14 Ba1 Ba2 O3 18.16(7) 7 . . 2_645 ?
Ba1 Ba1 Ba2 O3 75.57(4) 7 . . 2_645 ?
O8 Ba1 Ba2 O2 -43.79(7) . . . 6_566 ?
O5 Ba1 Ba2 O2 125.92(7) 7_565 . . 6_566 ?
O4 Ba1 Ba2 O2 -133.56(7) 1_545 . . 6_566 ?
O8 Ba1 Ba2 O2 -123.97(7) 7 . . 6_566 ?
O6 Ba1 Ba2 O2 -18.47(7) 4_545 . . 6_566 ?
O1 Ba1 Ba2 O2 117.82(7) . . . 6_566 ?
N2 Ba1 Ba2 O2 64.10(6) . . . 6_566 ?
N1 Ba1 Ba2 O2 17.06(6) . . . 6_566 ?
C14 Ba1 Ba2 O2 -140.75(6) 7 . . 6_566 ?
Ba1 Ba1 Ba2 O2 -83.34(4) 7 . . 6_566 ?
O8 Ba1 Ba2 O1W 48.00(7) . . . . ?
O5 Ba1 Ba2 O1W -142.28(7) 7_565 . . . ?
O4 Ba1 Ba2 O1W -41.76(8) 1_545 . . . ?
O8 Ba1 Ba2 O1W -32.17(7) 7 . . . ?
O6 Ba1 Ba2 O1W 73.32(8) 4_545 . . . ?
O1 Ba1 Ba2 O1W -150.38(7) . . . . ?
N2 Ba1 Ba2 O1W 155.89(6) . . . . ?
N1 Ba1 Ba2 O1W 108.86(6) . . . . ?
C14 Ba1 Ba2 O1W -48.95(7) 7 . . . ?
Ba1 Ba1 Ba2 O1W 8.45(5) 7 . . . ?
O8 Ba1 Ba2 O6 -25.32(8) . . . 4_545 ?
O5 Ba1 Ba2 O6 144.40(8) 7_565 . . 4_545 ?
O4 Ba1 Ba2 O6 -115.09(9) 1_545 . . 4_545 ?
O8 Ba1 Ba2 O6 -105.49(8) 7 . . 4_545 ?
O1 Ba1 Ba2 O6 136.30(8) . . . 4_545 ?
N2 Ba1 Ba2 O6 82.57(7) . . . 4_545 ?
N1 Ba1 Ba2 O6 35.54(7) . . . 4_545 ?
C14 Ba1 Ba2 O6 -122.27(8) 7 . . 4_545 ?
Ba1 Ba1 Ba2 O6 -64.87(6) 7 . . 4_545 ?
O8 Ba1 Ba2 O4 89.76(8) . . . 1_545 ?
O5 Ba1 Ba2 O4 -100.52(8) 7_565 . . 1_545 ?
O8 Ba1 Ba2 O4 9.59(8) 7 . . 1_545 ?
O6 Ba1 Ba2 O4 115.09(9) 4_545 . . 1_545 ?
O1 Ba1 Ba2 O4 -108.62(8) . . . 1_545 ?
N2 Ba1 Ba2 O4 -162.34(7) . . . 1_545 ?
N1 Ba1 Ba2 O4 150.62(8) . . . 1_545 ?
C14 Ba1 Ba2 O4 -7.19(8) 7 . . 1_545 ?
Ba1 Ba1 Ba2 O4 50.22(6) 7 . . 1_545 ?
O8 Ba1 Ba2 O2 -117.99(7) . . . 2_655 ?
O5 Ba1 Ba2 O2 51.73(6) 7_565 . . 2_655 ?
O4 Ba1 Ba2 O2 152.25(7) 1_545 . . 2_655 ?
O8 Ba1 Ba2 O2 161.84(7) 7 . . 2_655 ?
O6 Ba1 Ba2 O2 -92.67(7) 4_545 . . 2_655 ?
O1 Ba1 Ba2 O2 43.63(7) . . . 2_655 ?
N2 Ba1 Ba2 O2 -10.10(6) . . . 2_655 ?
N1 Ba1 Ba2 O2 -57.13(6) . . . 2_655 ?
C14 Ba1 Ba2 O2 145.06(6) 7 . . 2_655 ?
Ba1 Ba1 Ba2 O2 -157.53(4) 7 . . 2_655 ?
O8 Ba1 Ba2 O1 -161.62(8) . . . . ?
O5 Ba1 Ba2 O1 8.10(7) 7_565 . . . ?
O4 Ba1 Ba2 O1 108.62(8) 1_545 . . . ?
O8 Ba1 Ba2 O1 118.21(8) 7 . . . ?
O6 Ba1 Ba2 O1 -136.30(8) 4_545 . . . ?
N2 Ba1 Ba2 O1 -53.73(7) . . . . ?
N1 Ba1 Ba2 O1 -100.76(7) . . . . ?
C14 Ba1 Ba2 O1 101.43(7) 7 . . . ?
Ba1 Ba1 Ba2 O1 158.84(5) 7 . . . ?
O8 Ba1 Ba2 O1 -164.50(6) . . . 2_655 ?
O5 Ba1 Ba2 O1 5.22(6) 7_565 . . 2_655 ?
O4 Ba1 Ba2 O1 105.73(7) 1_545 . . 2_655 ?
O8 Ba1 Ba2 O1 115.33(7) 7 . . 2_655 ?
O6 Ba1 Ba2 O1 -139.18(7) 4_545 . . 2_655 ?
O1 Ba1 Ba2 O1 -2.89(5) . . . 2_655 ?
N2 Ba1 Ba2 O1 -56.61(6) . . . 2_655 ?
N1 Ba1 Ba2 O1 -103.64(6) . . . 2_655 ?
C14 Ba1 Ba2 O1 98.55(6) 7 . . 2_655 ?
Ba1 Ba1 Ba2 O1 155.95(4) 7 . . 2_655 ?
O8 Ba1 Ba2 C11 -140.99(7) . . . 2_655 ?
O5 Ba1 Ba2 C11 28.73(7) 7_565 . . 2_655 ?
O4 Ba1 Ba2 C11 129.24(8) 1_545 . . 2_655 ?
O8 Ba1 Ba2 C11 138.84(7) 7 . . 2_655 ?
O6 Ba1 Ba2 C11 -115.67(8) 4_545 . . 2_655 ?
O1 Ba1 Ba2 C11 20.63(7) . . . 2_655 ?
N2 Ba1 Ba2 C11 -33.10(6) . . . 2_655 ?
N1 Ba1 Ba2 C11 -80.13(6) . . . 2_655 ?
C14 Ba1 Ba2 C11 122.06(7) 7 . . 2_655 ?
Ba1 Ba1 Ba2 C11 179.46(5) 7 . . 2_655 ?
O8 Ba1 Ba2 Ba2 164.08(5) . . . 2_655 ?
O5 Ba1 Ba2 Ba2 -26.20(5) 7_565 . . 2_655 ?
O4 Ba1 Ba2 Ba2 74.32(6) 1_545 . . 2_655 ?
O8 Ba1 Ba2 Ba2 83.91(6) 7 . . 2_655 ?
O6 Ba1 Ba2 Ba2 -170.59(6) 4_545 . . 2_655 ?
O1 Ba1 Ba2 Ba2 -34.30(5) . . . 2_655 ?
N2 Ba1 Ba2 Ba2 -88.02(4) . . . 2_655 ?
N1 Ba1 Ba2 Ba2 -135.06(4) . . . 2_655 ?
C14 Ba1 Ba2 Ba2 67.13(5) 7 . . 2_655 ?
Ba1 Ba1 Ba2 Ba2 124.539(8) 7 . . 2_655 ?
O8 Ba1 N1 C1 3.53(17) . . . . ?
O5 Ba1 N1 C1 119.39(18) 7_565 . . . ?
O4 Ba1 N1 C1 -85.1(2) 1_545 . . . ?
O8 Ba1 N1 C1 31.4(2) 7 . . . ?
O6 Ba1 N1 C1 -92.55(18) 4_545 . . . ?
O1 Ba1 N1 C1 -161.80(17) . . . . ?
N2 Ba1 N1 C1 -178.4(2) . . . . ?
C14 Ba1 N1 C1 35.2(2) 7 . . . ?
Ba2 Ba1 N1 C1 -115.65(17) . . . . ?
Ba1 Ba1 N1 C1 18.33(17) 7 . . . ?
O8 Ba1 N1 C5 -173.6(2) . . . . ?
O5 Ba1 N1 C5 -57.7(2) 7_565 . . . ?
O4 Ba1 N1 C5 97.8(2) 1_545 . . . ?
O8 Ba1 N1 C5 -145.74(19) 7 . . . ?
O6 Ba1 N1 C5 90.32(19) 4_545 . . . ?
O1 Ba1 N1 C5 21.1(2) . . . . ?
N2 Ba1 N1 C5 4.47(18) . . . . ?
C14 Ba1 N1 C5 -141.93(18) 7 . . . ?
Ba2 Ba1 N1 C5 67.22(19) . . . . ?
Ba1 Ba1 N1 C5 -158.80(19) 7 . . . ?
C5 N1 C1 C2 -0.6(4) . . . . ?
Ba1 N1 C1 C2 -177.96(19) . . . . ?
C5 N1 C1 C14 174.6(2) . . . . ?
Ba1 N1 C1 C14 -2.7(3) . . . . ?
N1 C1 C2 C3 4.4(4) . . . . ?
C14 C1 C2 C3 -170.6(2) . . . . ?
C1 C2 C3 C4 -3.6(4) . . . . ?
C1 C2 C3 C13 171.6(2) . . . . ?
C2 C3 C4 C5 -0.7(4) . . . . ?
C13 C3 C4 C5 -175.9(2) . . . . ?
C1 N1 C5 C4 -4.0(4) . . . . ?
Ba1 N1 C5 C4 173.15(18) . . . . ?
C1 N1 C5 C6 179.6(2) . . . . ?
Ba1 N1 C5 C6 -3.2(3) . . . . ?
C3 C4 C5 N1 4.7(4) . . . . ?
C3 C4 C5 C6 -179.1(2) . . . . ?
N1 C5 C6 N2 -2.3(3) . . . . ?
C4 C5 C6 N2 -178.7(2) . . . . ?
N1 C5 C6 C7 176.0(2) . . . . ?
C4 C5 C6 C7 -0.4(4) . . . . ?
N2 C6 C7 C8 4.1(4) . . . . ?
C5 C6 C7 C8 -174.2(2) . . . . ?
C6 C7 C8 C9 -2.3(4) . . . . ?
C6 C7 C8 C12 176.5(2) . . . . ?
C7 C8 C9 C10 -1.0(4) . . . . ?
C12 C8 C9 C10 -179.7(2) . . . . ?
C8 C9 C10 N2 2.8(4) . . . . ?
C8 C9 C10 C11 -178.1(2) . . . . ?
C9 C10 N2 C6 -1.2(4) . . . . ?
C11 C10 N2 C6 179.7(2) . . . . ?
C9 C10 N2 Ba1 169.1(2) . . . . ?
C11 C10 N2 Ba1 -10.0(3) . . . . ?
C7 C6 N2 C10 -2.3(4) . . . . ?
C5 C6 N2 C10 176.0(2) . . . . ?
C7 C6 N2 Ba1 -171.03(17) . . . . ?
C5 C6 N2 Ba1 7.3(3) . . . . ?
O8 Ba1 N2 C10 -173.48(17) . . . . ?
O5 Ba1 N2 C10 -62.81(17) 7_565 . . . ?
O4 Ba1 N2 C10 51.10(19) 1_545 . . . ?
O8 Ba1 N2 C10 -102.2(2) 7 . . . ?
O6 Ba1 N2 C10 105.51(17) 4_545 . . . ?
O1 Ba1 N2 C10 23.26(16) . . . . ?
N1 Ba1 N2 C10 -175.2(2) . . . . ?
C14 Ba1 N2 C10 -56.5(2) 7 . . . ?
Ba2 Ba1 N2 C10 64.27(17) . . . . ?
Ba1 Ba1 N2 C10 -150.55(14) 7 . . . ?
O8 Ba1 N2 C6 -4.4(2) . . . . ?
O5 Ba1 N2 C6 106.3(2) 7_565 . . . ?
O4 Ba1 N2 C6 -139.79(19) 1_545 . . . ?
O8 Ba1 N2 C6 66.9(2) 7 . . . ?
O6 Ba1 N2 C6 -85.4(2) 4_545 . . . ?
O1 Ba1 N2 C6 -167.6(2) . . . . ?
N1 Ba1 N2 C6 -6.10(18) . . . . ?
C14 Ba1 N2 C6 112.6(2) 7 . . . ?
Ba2 Ba1 N2 C6 -126.6(2) . . . . ?
Ba1 Ba1 N2 C6 18.6(2) 7 . . . ?
N2 C10 C11 O2 151.7(2) . . . . ?
C9 C10 C11 O2 -27.5(3) . . . . ?
N2 C10 C11 O1 -28.5(3) . . . . ?
C9 C10 C11 O1 152.3(2) . . . . ?
O2 C11 O1 Ba1 -127.4(2) . . . . ?
C10 C11 O1 Ba1 52.8(2) . . . . ?
Ba2 C11 O1 Ba1 -131.01(12) 2_655 . . . ?
O2 C11 O1 Ba2 103.8(3) . . . . ?
C10 C11 O1 Ba2 -76.0(3) . . . . ?
Ba2 C11 O1 Ba2 100.2(2) 2_655 . . . ?
O2 C11 O1 Ba2 3.6(3) . . . 2_655 ?
C10 C11 O1 Ba2 -176.15(19) . . . 2_655 ?
O8 Ba1 O1 C11 -94.7(2) . . . . ?
O5 Ba1 O1 C11 38.29(16) 7_565 . . . ?
O4 Ba1 O1 C11 168.31(18) 1_545 . . . ?
O8 Ba1 O1 C11 108.96(17) 7 . . . ?
O6 Ba1 O1 C11 -121.44(17) 4_545 . . . ?
N2 Ba1 O1 C11 -38.20(16) . . . . ?
N1 Ba1 O1 C11 -54.03(17) . . . . ?
C14 Ba1 O1 C11 112.74(17) 7 . . . ?
Ba2 Ba1 O1 C11 -148.85(19) . . . . ?
Ba1 Ba1 O1 C11 125.49(17) 7 . . . ?
O8 Ba1 O1 Ba2 54.2(2) . . . . ?
O5 Ba1 O1 Ba2 -172.86(6) 7_565 . . . ?
O4 Ba1 O1 Ba2 -42.84(5) 1_545 . . . ?
O8 Ba1 O1 Ba2 -102.18(9) 7 . . . ?
O6 Ba1 O1 Ba2 27.41(5) 4_545 . . . ?
N2 Ba1 O1 Ba2 110.66(7) . . . . ?
N1 Ba1 O1 Ba2 94.82(6) . . . . ?
C14 Ba1 O1 Ba2 -98.40(6) 7 . . . ?
Ba1 Ba1 O1 Ba2 -85.66(15) 7 . . . ?
O8 Ba1 O1 Ba2 154.39(17) . . . 2_655 ?
O5 Ba1 O1 Ba2 -72.66(8) 7_565 . . 2_655 ?
O4 Ba1 O1 Ba2 57.36(8) 1_545 . . 2_655 ?
O8 Ba1 O1 Ba2 -1.99(13) 7 . . 2_655 ?
O6 Ba1 O1 Ba2 127.61(9) 4_545 . . 2_655 ?
N2 Ba1 O1 Ba2 -149.14(10) . . . 2_655 ?
N1 Ba1 O1 Ba2 -164.98(7) . . . 2_655 ?
C14 Ba1 O1 Ba2 1.80(10) 7 . . 2_655 ?
Ba2 Ba1 O1 Ba2 100.20(9) . . . 2_655 ?
Ba1 Ba1 O1 Ba2 14.5(2) 7 . . 2_655 ?
O3 Ba2 O1 C11 -116.5(2) 2_645 . . . ?
O2W Ba2 O1 C11 -44.8(3) . . . . ?
O2 Ba2 O1 C11 47.2(3) 6_566 . . . ?
O1W Ba2 O1 C11 172.4(2) . . . . ?
O6 Ba2 O1 C11 106.0(2) 4_545 . . . ?
O4 Ba2 O1 C11 176.6(3) 1_545 . . . ?
O2 Ba2 O1 C11 -0.6(2) 2_655 . . . ?
O1 Ba2 O1 C11 -49.5(2) 2_655 . . . ?
C11 Ba2 O1 C11 -23.7(2) 2_655 . . . ?
Ba1 Ba2 O1 C11 133.7(3) . . . . ?
Ba2 Ba2 O1 C11 -99.2(2) 2_655 . . . ?
O3 Ba2 O1 Ba1 109.85(6) 2_645 . . . ?
O2W Ba2 O1 Ba1 -178.55(6) . . . . ?
O2 Ba2 O1 Ba1 -86.51(7) 6_566 . . . ?
O1W Ba2 O1 Ba1 38.67(9) . . . . ?
O6 Ba2 O1 Ba1 -27.71(5) 4_545 . . . ?
O4 Ba2 O1 Ba1 42.95(5) 1_545 . . . ?
O2 Ba2 O1 Ba1 -134.33(6) 2_655 . . . ?
O1 Ba2 O1 Ba1 176.79(6) 2_655 . . . ?
C11 Ba2 O1 Ba1 -157.36(8) 2_655 . . . ?
Ba2 Ba2 O1 Ba1 127.11(7) 2_655 . . . ?
O3 Ba2 O1 Ba2 -17.26(6) 2_645 . . 2_655 ?
O2W Ba2 O1 Ba2 54.35(9) . . . 2_655 ?
O2 Ba2 O1 Ba2 146.38(5) 6_566 . . 2_655 ?
O1W Ba2 O1 Ba2 -88.44(7) . . . 2_655 ?
O6 Ba2 O1 Ba2 -154.82(6) 4_545 . . 2_655 ?
O4 Ba2 O1 Ba2 -84.16(6) 1_545 . . 2_655 ?
O2 Ba2 O1 Ba2 98.56(6) 2_655 . . 2_655 ?
O1 Ba2 O1 Ba2 49.68(6) 2_655 . . 2_655 ?
C11 Ba2 O1 Ba2 75.53(6) 2_655 . . 2_655 ?
Ba1 Ba2 O1 Ba2 -127.11(7) . . . 2_655 ?
O1 C11 O2 Ba2 131.2(2) . . . 6_565 ?
C10 C11 O2 Ba2 -49.1(4) . . . 6_565 ?
Ba2 C11 O2 Ba2 134.9(3) 2_655 . . 6_565 ?
O1 C11 O2 Ba2 -3.8(3) . . . 2_655 ?
C10 C11 O2 Ba2 176.00(18) . . . 2_655 ?
C9 C8 C12 O3 15.8(4) . . . . ?
C7 C8 C12 O3 -163.0(2) . . . . ?
C9 C8 C12 O4 -163.9(2) . . . . ?
C7 C8 C12 O4 17.3(3) . . . . ?
O4 C12 O3 Ba2 2.8(4) . . . 2_665 ?
C8 C12 O3 Ba2 -176.84(16) . . . 2_665 ?
O3 C12 O4 Ba1 70.9(3) . . . 1_565 ?
C8 C12 O4 Ba1 -109.4(2) . . . 1_565 ?
O3 C12 O4 Ba2 -57.3(3) . . . 1_565 ?
C8 C12 O4 Ba2 122.40(19) . . . 1_565 ?
C4 C3 C13 O5 28.7(4) . . . . ?
C2 C3 C13 O5 -146.4(3) . . . . ?
C4 C3 C13 O6 -152.5(2) . . . . ?
C2 C3 C13 O6 32.4(4) . . . . ?
O6 C13 O5 Ba1 -131.0(3) . . . 7_565 ?
C3 C13 O5 Ba1 47.6(4) . . . 7_565 ?
O5 C13 O6 Ba1 -103.5(3) . . . 4 ?
C3 C13 O6 Ba1 77.9(3) . . . 4 ?
O5 C13 O6 Ba2 74.7(4) . . . 4 ?
C3 C13 O6 Ba2 -104.0(3) . . . 4 ?
N1 C1 C14 O7 -178.5(2) . . . . ?
C2 C1 C14 O7 -3.1(4) . . . . ?
N1 C1 C14 O8 -1.3(4) . . . . ?
C2 C1 C14 O8 174.2(2) . . . . ?
N1 C1 C14 Ba1 -58.1(5) . . . 7 ?
C2 C1 C14 Ba1 117.3(4) . . . 7 ?
O7 C14 O8 Ba1 -177.1(2) . . . . ?
C1 C14 O8 Ba1 5.9(4) . . . . ?
Ba1 C14 O8 Ba1 158.1(3) 7 . . . ?
O7 C14 O8 Ba1 24.9(3) . . . 7 ?
C1 C14 O8 Ba1 -152.13(18) . . . 7 ?
O5 Ba1 O8 C14 -85.9(3) 7_565 . . . ?
O4 Ba1 O8 C14 130.6(2) 1_545 . . . ?
O8 Ba1 O8 C14 -156.6(3) 7 . . . ?
O6 Ba1 O8 C14 68.2(3) 4_545 . . . ?
O1 Ba1 O8 C14 42.1(4) . . . . ?
N2 Ba1 O8 C14 -6.9(3) . . . . ?
N1 Ba1 O8 C14 -5.2(2) . . . . ?
C14 Ba1 O8 C14 -163.0(2) 7 . . . ?
Ba2 Ba1 O8 C14 84.4(3) . . . . ?
Ba1 Ba1 O8 C14 -156.6(3) 7 . . . ?
O5 Ba1 O8 Ba1 70.69(10) 7_565 . . 7 ?
O4 Ba1 O8 Ba1 -72.79(10) 1_545 . . 7 ?
O8 Ba1 O8 Ba1 0.0 7 . . 7 ?
O6 Ba1 O8 Ba1 -135.22(10) 4_545 . . 7 ?
O1 Ba1 O8 Ba1 -161.31(14) . . . 7 ?
N2 Ba1 O8 Ba1 149.71(8) . . . 7 ?
N1 Ba1 O8 Ba1 151.38(13) . . . 7 ?
C14 Ba1 O8 Ba1 -6.39(9) 7 . . 7 ?
Ba2 Ba1 O8 Ba1 -119.07(7) . . . 7 ?
